data_7049890
loop_
_publ_author_name
'Jo, Jin Hyoung'
'Kim, Hyun-Chul'
'Huh, Seong'
'Kim, Youngmee'
'Lee, Do Nam'

_publ_section_title
;
 Antibacterial activities of Cu-MOFs containing glutarates and bipyridyl
 ligands.
;
_journal_issue 23
_journal_name_full 'Dalton transactions (Cambridge, England : 2003)'
_journal_page_first 8084
_journal_page_last 8093
_journal_paper_doi 10.1039/c9dt00791a
_journal_volume 48
_journal_year 2019
_chemical_formula_sum 'C23 H26 Cu2 N2 O8'
_chemical_formula_weight 585.54
_space_group_crystal_system monoclinic
_space_group_IT_number 15
_space_group_name_Hall '-C 2yc'
_space_group_name_H-M_alt 'C 1 2/c 1'
_symmetry_space_group_name_Hall '-C 2yc'
_symmetry_space_group_name_H-M 'C 1 2/c 1'
_atom_sites_solution_hydrogens geom
_audit_creation_method SHELXL-2013
_audit_update_record
;
2019-03-27 deposited with the CCDC.    2019-04-11 downloaded from the CCDC.
;
_cell_angle_alpha 90
_cell_angle_beta 107.553(6)
_cell_angle_gamma 90
_cell_formula_units_Z 4
_cell_length_a 28.395(2)
_cell_length_b 13.1332(8)
_cell_length_c 8.7389(6)
_cell_measurement_reflns_used 9760
_cell_measurement_temperature 296(2)
_cell_measurement_theta_max 28.1868
_cell_measurement_theta_min 2.7387
_cell_volume 3107.1(4)
_computing_cell_refinement 'SAINT V8.34A (Bruker AXS Inc., 2013)'
_computing_data_collection 'Bruker Instrument Service v2013.12.0.0'
_computing_data_reduction 'SAINT V8.34A (Bruker AXS Inc., 2013)'
_computing_molecular_graphics 'Bruker SHELXTL'
_computing_publication_material 'Bruker SHELXTL'
_computing_structure_refinement 'SHELXL-2014 (Sheldrick, 2015)'
_computing_structure_solution 'SHELXS-97 (Sheldrick 2008)'
_diffrn_ambient_temperature 296(2)
_diffrn_measured_fraction_theta_full 0.998
_diffrn_measured_fraction_theta_max 1.004
_diffrn_measurement_device_type 'Bruker APEX-II CCD'
_diffrn_measurement_method '\f and \w scans'
_diffrn_radiation_type MoK\a
_diffrn_radiation_wavelength 0.71073
_diffrn_reflns_av_R_equivalents 0.0488
_diffrn_reflns_av_unetI/netI 0.0213
_diffrn_reflns_Laue_measured_fraction_full 0.998
_diffrn_reflns_Laue_measured_fraction_max 1.004
_diffrn_reflns_limit_h_max 36
_diffrn_reflns_limit_h_min -36
_diffrn_reflns_limit_k_max 17
_diffrn_reflns_limit_k_min -17
_diffrn_reflns_limit_l_max 11
_diffrn_reflns_limit_l_min -11
_diffrn_reflns_number 48703
_diffrn_reflns_point_group_measured_fraction_full 0.998
_diffrn_reflns_point_group_measured_fraction_max 1.004
_diffrn_reflns_theta_full 25.242
_diffrn_reflns_theta_max 27.495
_diffrn_reflns_theta_min 1.723
_exptl_absorpt_coefficient_mu 1.408
_exptl_absorpt_correction_T_max 0.92
_exptl_absorpt_correction_T_min 0.68
_exptl_absorpt_correction_type multi-scan
_exptl_absorpt_process_details 'SADABS V2012/1 (Bruker AXS Inc.)'
_exptl_crystal_colour blue
_exptl_crystal_density_diffrn 1.252
_exptl_crystal_description plate
_exptl_crystal_F_000 1200
_exptl_crystal_size_max 0.400
_exptl_crystal_size_mid 0.280
_exptl_crystal_size_min 0.060
_refine_diff_density_max 1.904
_refine_diff_density_min -1.368
_refine_diff_density_rms 0.185
_refine_ls_extinction_method none
_refine_ls_goodness_of_fit_ref 1.098
_refine_ls_hydrogen_treatment constr
_refine_ls_matrix_type full
_refine_ls_number_parameters 160
_refine_ls_number_reflns 3567
_refine_ls_number_restraints 0
_refine_ls_restrained_S_all 1.098
_refine_ls_R_factor_all 0.0721
_refine_ls_R_factor_gt 0.0661
_refine_ls_shift/su_max 0.000
_refine_ls_shift/su_mean 0.000
_refine_ls_structure_factor_coef Fsqd
_refine_ls_weighting_details 'w=1/[\s^2^(Fo^2^)+(0.1642P)^2^+11.9746P] where P=(Fo^2^+2Fc^2^)/3'
_refine_ls_weighting_scheme calc
_refine_ls_wR_factor_gt 0.2075
_refine_ls_wR_factor_ref 0.2232
_reflns_Friedel_coverage 0.000
_reflns_number_gt 3290
_reflns_number_total 3567
_reflns_threshold_expression 'I > 2\s(I)'
_cod_data_source_file c9dt00791a2.cif
_cod_data_source_block Cu2(glu)2(bpp)-4
_cod_depositor_comments 'Adding full bibliography for 7049887--7049890.cif.'
_cod_original_cell_volume 3107.2(4)
_cod_database_code 7049890
_shelx_space_group_comment
;
The symmetry employed for this shelxl refinement is uniquely defined
by the following loop, which should always be used as a source of
symmetry information in preference to the above space-group names.
They are only intended as comments.
;
_shelx_estimated_absorpt_t_min 0.603
_shelx_estimated_absorpt_t_max 0.920
_platon_squeeze_void_probe_radius 1.20
_shelxl_version_number 2013-4

loop_
_space_group_symop_operation_xyz
'x, y, z'
'-x, y, -z+1/2'
'x+1/2, y+1/2, z'
'-x+1/2, y+1/2, -z+1/2'
'-x, -y, -z'
'x, -y, z-1/2'
'-x+1/2, -y+1/2, -z'
'x+1/2, -y+1/2, z-1/2'

loop_
_atom_site_label
_atom_site_type_symbol
_atom_site_fract_x
_atom_site_fract_y
_atom_site_fract_z
_atom_site_U_iso_or_equiv
_atom_site_adp_type
_atom_site_occupancy
_atom_site_site_symmetry_order
_atom_site_calc_flag
_atom_site_refinement_flags_posn
_atom_site_refinement_flags_adp
_atom_site_refinement_flags_occupancy
C1 C 0.2914(2) 0.2662(4) -0.2199(6) 0.0260(9) Uani 1 1 d . . .
C2 C 0.3154(3) 0.2880(4) -0.3503(8) 0.0312(13) Uani 1 1 d . . .
H2A H 0.3077 0.2332 -0.4283 0.037 Uiso 1 1 calc R U .
H2B H 0.3510 0.2899 -0.3027 0.037 Uiso 1 1 calc R U .
C3 C 0.2979(2) 0.6108(4) 0.0642(6) 0.0335(12) Uani 1 1 d . . .
H3A H 0.2626 0.6141 0.0118 0.040 Uiso 1 1 calc R U .
H3B H 0.3140 0.6001 -0.0179 0.040 Uiso 1 1 calc R U .
C4 C 0.3091(3) 0.5216(4) 0.1794(8) 0.0365(13) Uani 1 1 d . . .
H4A H 0.2962 0.5368 0.2678 0.044 Uiso 1 1 calc R U .
H4B H 0.3446 0.5150 0.2232 0.044 Uiso 1 1 calc R U .
C5 C 0.2881(2) 0.4198(4) 0.1071(6) 0.0254(10) Uani 1 1 d . . .
C6 C 0.3515(2) 0.0247(4) 0.2748(8) 0.0358(13) Uani 1 1 d . . .
H6 H 0.3274 -0.0131 0.2010 0.043 Uiso 1 1 calc R U .
C7 C 0.3865(2) -0.0266(4) 0.3926(8) 0.0345(13) Uani 1 1 d . . .
H7 H 0.3859 -0.0973 0.3966 0.041 Uiso 1 1 calc R U .
C8 C 0.42275(18) 0.0269(4) 0.5052(6) 0.0263(10) Uani 1 1 d . . .
C9 C 0.4205(2) 0.1313(5) 0.4939(8) 0.0383(14) Uani 1 1 d . . .
H9 H 0.4436 0.1708 0.5685 0.046 Uiso 1 1 calc R U .
C10 C 0.3842(2) 0.1777(5) 0.3725(8) 0.0383(14) Uani 1 1 d . . .
H10 H 0.3835 0.2485 0.3683 0.046 Uiso 1 1 calc R U .
C11 C 0.46164(19) -0.0302(4) 0.6330(6) 0.0298(11) Uani 1 1 d . . .
H11A H 0.4786 -0.0762 0.5803 0.036 Uiso 1 1 calc R U .
H11B H 0.4452 -0.0714 0.6935 0.036 Uiso 1 1 calc R U .
C12 C 0.5000 0.0351(7) 0.7500 0.0311(16) Uani 1 2 d S T P
H12A H 0.5161 0.0785 0.6911 0.037 Uiso 0.5 1 calc R U P
H12B H 0.4839 0.0785 0.8089 0.037 Uiso 0.5 1 calc R U P
Cu1 Cu 0.29057(3) 0.20413(4) 0.08896(8) 0.0223(2) Uani 1 1 d . . .
N1 N 0.35018(17) 0.1262(4) 0.2608(6) 0.0286(9) Uani 1 1 d . . .
O1 O 0.31776(19) 0.2239(4) -0.0935(6) 0.0398(10) Uani 1 1 d . . .
O2 O 0.25262(19) 0.2074(3) 0.2455(6) 0.0359(10) Uani 1 1 d . . .
O3 O 0.31429(16) 0.3431(3) 0.1555(6) 0.0370(10) Uani 1 1 d . . .
O4 O 0.25436(17) 0.0806(3) -0.0100(5) 0.0380(10) Uani 1 1 d . . .

loop_
_atom_site_aniso_label
_atom_site_aniso_U_11
_atom_site_aniso_U_22
_atom_site_aniso_U_33
_atom_site_aniso_U_23
_atom_site_aniso_U_13
_atom_site_aniso_U_12
C1 0.031(2) 0.015(2) 0.032(2) 0.0014(18) 0.011(2) 0.003(2)
C2 0.041(3) 0.021(2) 0.037(3) 0.0042(19) 0.019(3) 0.007(2)
C3 0.050(3) 0.022(2) 0.029(3) -0.0045(19) 0.013(2) -0.003(2)
C4 0.047(3) 0.017(2) 0.036(3) -0.002(2) -0.001(3) -0.002(2)
C5 0.031(2) 0.021(2) 0.022(2) -0.0011(17) 0.005(2) -0.0032(19)
C6 0.029(3) 0.027(3) 0.040(3) 0.003(2) -0.007(2) -0.004(2)
C7 0.025(3) 0.025(3) 0.041(3) 0.007(2) -0.008(2) -0.0028(19)
C8 0.020(2) 0.030(3) 0.026(2) 0.0029(19) 0.0029(19) 0.0009(18)
C9 0.032(3) 0.032(3) 0.038(3) -0.008(2) -0.010(3) 0.001(2)
C10 0.040(3) 0.022(2) 0.042(3) 0.000(2) -0.004(3) 0.004(2)
C11 0.023(2) 0.036(3) 0.023(2) 0.0008(19) -0.003(2) 0.0007(19)
C12 0.020(3) 0.039(4) 0.028(3) 0.000 -0.003(3) 0.000
Cu1 0.0213(3) 0.0168(3) 0.0257(4) 0.0026(2) 0.0025(3) 0.00331(19)
N1 0.023(2) 0.026(2) 0.031(2) 0.0029(18) -0.0003(18) 0.0050(16)
O1 0.041(2) 0.047(2) 0.033(2) 0.0127(19) 0.013(2) 0.018(2)
O2 0.030(2) 0.045(3) 0.033(2) 0.0095(16) 0.0095(19) 0.0053(16)
O3 0.029(2) 0.0196(18) 0.054(3) -0.0008(17) -0.0003(19) -0.0005(15)
O4 0.039(2) 0.0215(19) 0.041(2) -0.0037(16) -0.0076(19) 0.0027(15)

loop_
_atom_type_symbol
_atom_type_description
_atom_type_scat_dispersion_real
_atom_type_scat_dispersion_imag
_atom_type_scat_source
C C 0.0033 0.0016 'International Tables Vol C Tables 4.2.6.8 and 6.1.1.4'
H H 0.0000 0.0000 'International Tables Vol C Tables 4.2.6.8 and 6.1.1.4'
Cu Cu 0.3201 1.2651 'International Tables Vol C Tables 4.2.6.8 and 6.1.1.4'
N N 0.0061 0.0033 'International Tables Vol C Tables 4.2.6.8 and 6.1.1.4'
O O 0.0106 0.0060 'International Tables Vol C Tables 4.2.6.8 and 6.1.1.4'

loop_
_geom_angle_atom_site_label_1
_geom_angle_atom_site_label_2
_geom_angle_atom_site_label_3
_geom_angle
_geom_angle_site_symmetry_1
_geom_angle_site_symmetry_3
O2 C1 O1 125.1(5) 7 .
O2 C1 C2 117.6(5) 7 .
O1 C1 C2 117.2(5) . .
C1 C2 C3 112.0(5) . 6_565
C1 C2 H2A 109.2 . .
C3 C2 H2A 109.2 6_565 .
C1 C2 H2B 109.2 . .
C3 C2 H2B 109.2 6_565 .
H2A C2 H2B 107.9 . .
C4 C3 C2 112.0(5) . 6_566
C4 C3 H3A 109.2 . .
C2 C3 H3A 109.2 6_566 .
C4 C3 H3B 109.2 . .
C2 C3 H3B 109.2 6_566 .
H3A C3 H3B 107.9 . .
C3 C4 C5 115.2(5) . .
C3 C4 H4A 108.5 . .
C5 C4 H4A 108.5 . .
C3 C4 H4B 108.5 . .
C5 C4 H4B 108.5 . .
H4A C4 H4B 107.5 . .
O4 C5 O3 125.6(5) 7 .
O4 C5 C4 117.7(5) 7 .
O3 C5 C4 116.7(5) . .
N1 C6 C7 123.5(5) . .
N1 C6 H6 118.3 . .
C7 C6 H6 118.3 . .
C6 C7 C8 120.0(5) . .
C6 C7 H7 120.0 . .
C8 C7 H7 120.0 . .
C9 C8 C7 116.6(5) . .
C9 C8 C11 123.7(5) . .
C7 C8 C11 119.7(5) . .
C8 C9 C10 120.3(5) . .
C8 C9 H9 119.9 . .
C10 C9 H9 119.9 . .
N1 C10 C9 123.2(6) . .
N1 C10 H10 118.4 . .
C9 C10 H10 118.4 . .
C8 C11 C12 115.8(5) . .
C8 C11 H11A 108.3 . .
C12 C11 H11A 108.3 . .
C8 C11 H11B 108.3 . .
C12 C11 H11B 108.3 . .
H11A C11 H11B 107.4 . .
C11 C12 C11 111.1(7) 2_656 .
C11 C12 H12A 109.4 2_656 .
C11 C12 H12A 109.4 . .
C11 C12 H12B 109.4 2_656 .
C11 C12 H12B 109.4 . .
H12A C12 H12B 108.0 . .
O3 Cu1 O4 167.43(17) . .
O3 Cu1 O2 89.1(2) . .
O4 Cu1 O2 90.0(2) . .
O3 Cu1 O1 86.3(2) . .
O4 Cu1 O1 91.9(2) . .
O2 Cu1 O1 167.25(18) . .
O3 Cu1 N1 96.17(18) . .
O4 Cu1 N1 96.38(17) . .
O2 Cu1 N1 90.32(19) . .
O1 Cu1 N1 101.99(19) . .
O3 Cu1 Cu1 84.92(12) . 7
O4 Cu1 Cu1 82.56(13) . 7
O2 Cu1 Cu1 80.65(14) . 7
O1 Cu1 Cu1 87.09(14) . 7
N1 Cu1 Cu1 170.90(15) . 7
C10 N1 C6 116.4(5) . .
C10 N1 Cu1 120.9(4) . .
C6 N1 Cu1 122.1(4) . .
C1 O1 Cu1 119.3(4) . .
C1 O2 Cu1 127.3(4) 7 .
C5 O3 Cu1 122.1(4) . .
C5 O4 Cu1 124.8(4) 7 .

loop_
_geom_bond_atom_site_label_1
_geom_bond_atom_site_label_2
_geom_bond_distance
_geom_bond_site_symmetry_2
C1 O2 1.252(8) 7
C1 O1 1.261(7) .
C1 C2 1.521(8) .
C2 C3 1.534(7) 6_565
C2 H2A 0.9700 .
C2 H2B 0.9700 .
C3 C4 1.514(8) .
C3 C2 1.533(7) 6_566
C3 H3A 0.9700 .
C3 H3B 0.9700 .
C4 C5 1.521(7) .
C4 H4A 0.9700 .
C4 H4B 0.9700 .
C5 O4 1.247(7) 7
C5 O3 1.249(7) .
C6 N1 1.339(7) .
C6 C7 1.373(7) .
C6 H6 0.9300 .
C7 C8 1.382(7) .
C7 H7 0.9300 .
C8 C9 1.375(8) .
C8 C11 1.511(7) .
C9 C10 1.378(8) .
C9 H9 0.9300 .
C10 N1 1.333(8) .
C10 H10 0.9300 .
C11 C12 1.515(7) .
C11 H11A 0.9700 .
C11 H11B 0.9700 .
C12 C11 1.515(7) 2_656
C12 H12A 0.9700 .
C12 H12B 0.9700 .
Cu1 O3 1.971(4) .
Cu1 O4 1.975(4) .
Cu1 O2 1.981(5) .
Cu1 O1 1.987(5) .
Cu1 N1 2.153(4) .
Cu1 Cu1 2.6490(13) 7
O2 C1 1.252(8) 7
O4 C5 1.247(7) 7

loop_
_platon_squeeze_void_nr
_platon_squeeze_void_average_x
_platon_squeeze_void_average_y
_platon_squeeze_void_average_z
_platon_squeeze_void_volume
_platon_squeeze_void_count_electrons
_platon_squeeze_void_content
1 0.000 0.000 -0.020 477 132 ' '
2 0.500 0.500 0.080 477 132 ' '
